data_7064003
loop_
_publ_author_name
'V\'azquez, M. C.'
'Avila, Y.'
'Mojica, R.'
'Cervera-Gabalda, L.'
'Galarreta-Rodr\'iguez, I.'
'Gonz\'alez, M.'
'Rodr\'iguez-Hern\'andez, J.'
'Rubio-Zuazo, J.'
'Reguera, E.'

_publ_section_title
;
 Spin crossover in Fe(4X-isonicotinate)2[Fe(CN)5NO] with X = methyl and
 ethyl: the effect of the 4X substituent size on the spin transition
;
_journal_issue 40
_journal_name_full 'New Journal of Chemistry'
_journal_page_first 17434
_journal_page_last 17446
_journal_paper_doi 10.1039/D5NJ02938D
_journal_volume 49
_journal_year 2025
_chemical_formula_moiety 'C5 Fe2 N6 O, 2(C7 N O2)'
_chemical_formula_structural Fe(C7NO2)2[Fe(CN)5NO]
_chemical_formula_sum 'C19 Fe2 N8 O5'
_chemical_formula_weight 531.97
_chemical_name_systematic ' Iron (Methyl-Isonicotinate) nitroprussiate - 100K'
_space_group_IT_number 4
_space_group_name_Hall 'P 2yb'
_space_group_name_H-M_alt 'P 1 21 1'
_symmetry_cell_setting monoclinic
_symmetry_space_group_name_Hall 'P 2yb'
_symmetry_space_group_name_H-M 'P 1 21 1'
_audit_update_record
;
2024-04-08 deposited with the CCDC.	2025-09-11 downloaded from the CCDC.
;
_cell_angle_alpha 90.0000
_cell_angle_beta 99.62(5)
_cell_angle_gamma 90.0000
_cell_formula_units_Z 2
_cell_length_a 11.4112(4)
_cell_length_b 14.7556(6)
_cell_length_c 7.0769(5)
_cell_measurement_temperature 100
_cell_volume 1174.8(2)
_computing_molecular_graphics 'DIAMOND (Branderbug, 2022)'
_computing_structure_refinement 'FULLPROF (Rodriguez-Carvajal, 2022)'
_computing_structure_solution 'SHELXS-97 (Sheldrick 2008)'
_diffrn_ambient_temperature 100
_diffrn_measurement_device_type 'Spanish CRG BM25-SpLine beamline'
_diffrn_radiation_type synchrotron
_diffrn_radiation_wavelength 0.825787
_diffrn_source 'European Synchrotron Radiation Facility (ESRF)'
_exptl_crystal_density_diffrn 1.504
_exptl_crystal_F_000 524.0
_pd_meas_2theta_range_inc 0.008001
_pd_meas_2theta_range_max 54.99200
_pd_meas_2theta_range_min 4.04800
_pd_meas_number_of_points 6369
_pd_proc_2theta_range_inc 0.008001
_pd_proc_2theta_range_max 54.9920
_pd_proc_2theta_range_min 4.0480
_pd_proc_ls_prof_R_factor 3.3350
_pd_proc_ls_prof_wR_expected 0.4576
_pd_proc_ls_prof_wR_factor 5.6853
_pd_proc_wavelength 0.825787
_refine_ls_goodness_of_fit_all 1.564
_refine_ls_number_parameters 2
_refine_ls_number_reflns 1941
_refine_ls_number_restraints 0
_refine_ls_R_I_factor 28.0011
_refine_ls_shift/su_max 0.002
_cod_data_source_file d5nj02938d2.cif
_cod_data_source_block Fe(Methyl-Isonicotinate)2[Fe(CN)5NO]-100K
_cod_depositor_comments
;
The following automatic conversions were performed:

data item '_symmetry_cell_setting' value 'Monoclinic' was changed to
'monoclinic' in accordance with the
/home/data/users/saulius/crontab/automatic-downloads/rss-feeds/RSC/lib/dictionaries/cif_core.dic
dictionary named 'cif_core.dic' version 2.4.2 last updated on
2011-04-26.

Automatic conversion script
Id: cif_fix_values 8170 2020-07-09 18:12:32Z antanas 

 Adding full bibliography for 7064001--7064004.cif.
;
_cod_original_cell_volume 1174.9(2)
_cod_original_sg_symbol_H-M 'P 21'
_cod_database_code 7064003

loop_
_symmetry_equiv_pos_as_xyz
x,y,z
-x,y+1/2,-z

loop_
_atom_site_label
_atom_site_fract_x
_atom_site_fract_y
_atom_site_fract_z
_atom_site_U_iso_or_equiv
_atom_site_occupancy
_atom_site_adp_type
_atom_site_type_symbol
Fee 0.47919 0.32373 -0.0071 0.03800 1.00000 Uiso Fe
Fei 0.47992 0.55322 0.49850 0.03800 1.00000 Uiso Fe
C1 0.46320 0.46020 0.30430 0.03800 1.00000 Uiso C
N1 0.45580 0.40790 0.18630 0.03800 1.00000 Uiso N
C2 0.50410 0.46690 0.70610 0.03800 1.00000 Uiso C
N2 0.52150 0.41860 0.83150 0.03800 1.00000 Uiso N
C3 0.49730 0.64910 0.68640 0.03800 1.00000 Uiso C
N3 0.49840 0.70650 0.79280 0.03800 1.00000 Uiso N
C4 0.45770 0.64260 0.29680 0.03800 1.00000 Uiso C
N4 0.43630 0.69640 0.18220 0.03800 1.00000 Uiso N
C5 0.31090 0.55700 0.49840 0.03800 1.00000 Uiso C
N5 0.21200 0.55930 0.49840 0.03800 1.00000 Uiso N
N6 0.62060 0.55240 0.49840 0.03800 1.00000 Uiso N
O1 0.71940 0.54770 0.49860 0.03800 1.00000 Uiso O
N7 0.70758 0.30487 0.11050 0.03800 1.00000 Uiso N
C6 0.73718 0.39130 0.14580 0.03800 1.00000 Uiso C
C7 0.85120 0.42059 0.20490 0.03800 1.00000 Uiso C
C8 0.94049 0.35718 0.22930 0.03800 1.00000 Uiso C
C9 0.91351 0.26770 0.19430 0.03800 1.00000 Uiso C
C10 0.79681 0.24530 0.13570 0.03800 1.00000 Uiso C
C11 1.06160 0.38440 0.29100 0.03800 1.00000 Uiso C
O2 1.13650 0.31300 0.30700 0.03800 1.00000 Uiso O
O3 1.09360 0.46240 0.32520 0.03800 1.00000 Uiso O
C12 1.25870 0.33130 0.36710 0.03800 1.00000 Uiso C
N8 0.25080 0.34250 -0.1247 0.03800 1.00000 Uiso N
C13 0.22120 0.25610 -0.1600 0.03800 1.00000 Uiso C
C14 0.10720 0.22680 -0.2191 0.03800 1.00000 Uiso C
C15 0.01790 0.29020 -0.2435 0.03800 1.00000 Uiso C
C16 0.04490 0.37970 -0.2085 0.03800 1.00000 Uiso C
C17 0.16160 0.40210 -0.1499 0.03800 1.00000 Uiso C
C18 -0.1032 0.26300 -0.3052 0.03800 1.00000 Uiso C
O4 -0.1781 0.33440 -0.3212 0.03800 1.00000 Uiso O
O5 -0.1352 0.18500 -0.3394 0.03800 1.00000 Uiso O
C19 -0.3003 0.31610 -0.3813 0.03800 1.00000 Uiso C

loop_
_atom_type_symbol
_atom_type_scat_Cromer_Mann_a1
_atom_type_scat_Cromer_Mann_b1
_atom_type_scat_Cromer_Mann_a2
_atom_type_scat_Cromer_Mann_b2
_atom_type_scat_Cromer_Mann_a3
_atom_type_scat_Cromer_Mann_b3
_atom_type_scat_Cromer_Mann_a4
_atom_type_scat_Cromer_Mann_b4
_atom_type_scat_Cromer_Mann_c
_atom_type_scat_dispersion_real
_atom_type_scat_dispersion_imag
_atom_type_scat_source
fe 11.76950 4.76110 7.35730 0.30720 3.52220 15.35350 2.30450 76.88050 1.03690 0.30100 0.84500 International_Tables_for_Crystallography_Vol.C(1991)_Tables_6.1.1.4_and_6.1.1.5
c 2.31000 20.84390 1.02000 10.20750 1.58860 0.56870 0.86500 51.65120 0.21560 0.00200 0.00200 International_Tables_for_Crystallography_Vol.C(1991)_Tables_6.1.1.4_and_6.1.1.5
n 12.21260 0.00570 3.13220 9.89330 2.01250 28.99750 1.16630 0.58260 -11.52900 0.00400 0.00300 International_Tables_for_Crystallography_Vol.C(1991)_Tables_6.1.1.4_and_6.1.1.5
o 3.04850 13.27710 2.28680 5.70110 1.54630 0.32390 0.86700 32.90890 0.25080 0.00800 0.00600 International_Tables_for_Crystallography_Vol.C(1991)_Tables_6.1.1.4_and_6.1.1.5
h 0.49300 10.51090 0.32291 26.12570 0.14019 3.14236 0.04081 57.79970 0.00304 0.00000 0.00000 International_Tables_for_Crystallography_Vol.C(1991)_Tables_6.1.1.4_and_6.1.1.5

loop_
_geom_angle_atom_site_label_1
_geom_angle_atom_site_label_2
_geom_angle_atom_site_label_3
_geom_angle_site_symmetry_1
_geom_angle_site_symmetry_2
_geom_angle_site_symmetry_3
_geom_angle
_geom_angle_publ_flag
N6 Fei C1 . . . 88.52(5) y
N6 Fei C2 . . . 88.83(5) y
N6 Fei C3 . . . 91.04(5) y
N6 Fei C4 . . . 90.72(5) y
N6 Fei C5 . . . 178.77(10) y

loop_
_geom_bond_atom_site_label_1
_geom_bond_atom_site_label_2
_geom_bond_site_symmetry_1
_geom_bond_site_symmetry_2
_geom_bond_distance
_geom_bond_publ_flag
Fei C1 . . 1.9291(2) y
Fei C2 . . 1.9291(2) y
Fei C3 . . 1.9290(1) y
Fei C4 . . 1.9288(2) y
Fei C5 . . 1.9294(2) y
Fei N6 . . 1.6055(1) y
